data_7041670
loop_
_publ_author_name
'Schnitzler, S.'
'Cui, P.'
'Spaniol, T. P.'
'Okuda, J.'

_publ_section_title
;
 Molecular magnesium hydrides supported by an anionic
 triazacyclononane-type ligand.
;
_journal_issue 6
_journal_name_full 'Dalton transactions (Cambridge, England : 2003)'
_journal_page_first 1761
_journal_page_last 1765
_journal_paper_doi 10.1039/c6dt04654a
_journal_volume 46
_journal_year 2017
_chemical_formula_moiety 'C30 H62 Mg2 N6'
_chemical_formula_sum 'C30 H62 Mg2 N6'
_chemical_formula_weight 555.47
_chemical_name_systematic
;
 ?
;
_chemical_properties_physical ', Air-sensitive,Moisture-sensitive'
_space_group_crystal_system triclinic
_space_group_IT_number 2
_space_group_name_Hall '-P 1'
_space_group_name_H-M_alt 'P -1'
_symmetry_space_group_name_Hall '-P 1'
_symmetry_space_group_name_H-M 'P -1'
_atom_sites_solution_hydrogens geom
_atom_sites_solution_primary direct
_atom_sites_solution_secondary difmap
_audit_creation_method SHELXL-2013
_audit_update_record
;
2016-11-10 deposited with the CCDC.
2017-01-11 downloaded from the CCDC.
;
_cell_angle_alpha 106.2030(19)
_cell_angle_beta 91.124(2)
_cell_angle_gamma 110.3937(19)
_cell_formula_units_Z 1
_cell_length_a 8.0801(11)
_cell_length_b 9.6293(13)
_cell_length_c 11.6216(15)
_cell_measurement_reflns_used 3220
_cell_measurement_temperature 100(2)
_cell_measurement_theta_max 29.30
_cell_measurement_theta_min 2.37
_cell_volume 807.00(19)
_computing_cell_refinement 'Bruker SAINT'
_computing_data_collection 'Bruker APEX'
_computing_data_reduction 'Bruker SAINT'
_computing_molecular_graphics 'ORTEP-III (Farrugia, 1999)'
_computing_structure_refinement 'SHELXL-2013 (Sheldrick, 2013)'
_computing_structure_solution 'SIR-92 (Altomare 1992)'
_diffrn_ambient_temperature 100(2)
_diffrn_measured_fraction_theta_full 0.999
_diffrn_measured_fraction_theta_max 0.906
_diffrn_measurement_device_type 'Bruker APEX-I CCD'
_diffrn_measurement_method '\w scans'
_diffrn_radiation_type MoK\a
_diffrn_radiation_wavelength 0.71073
_diffrn_reflns_av_R_equivalents 0.0278
_diffrn_reflns_av_unetI/netI 0.0338
_diffrn_reflns_Laue_measured_fraction_full 0.999
_diffrn_reflns_Laue_measured_fraction_max 0.906
_diffrn_reflns_limit_h_max 10
_diffrn_reflns_limit_h_min -11
_diffrn_reflns_limit_k_max 13
_diffrn_reflns_limit_k_min -12
_diffrn_reflns_limit_l_max 15
_diffrn_reflns_limit_l_min -15
_diffrn_reflns_number 11557
_diffrn_reflns_point_group_measured_fraction_full 0.999
_diffrn_reflns_point_group_measured_fraction_max 0.906
_diffrn_reflns_theta_full 25.000
_diffrn_reflns_theta_max 30.036
_diffrn_reflns_theta_min 2.369
_diffrn_source microsource
_exptl_absorpt_coefficient_mu 0.103
_exptl_absorpt_correction_T_max 0.9877
_exptl_absorpt_correction_T_min 0.9787
_exptl_absorpt_correction_type multi-scan
_exptl_absorpt_process_details 'Sadabs Bruker'
_exptl_crystal_colour colorless
_exptl_crystal_density_diffrn 1.143
_exptl_crystal_description block
_exptl_crystal_F_000 308
_exptl_crystal_size_max 0.210
_exptl_crystal_size_mid 0.160
_exptl_crystal_size_min 0.120
_refine_diff_density_max 0.437
_refine_diff_density_min -0.177
_refine_diff_density_rms 0.048
_refine_ls_extinction_method none
_refine_ls_goodness_of_fit_ref 1.038
_refine_ls_hydrogen_treatment refall
_refine_ls_matrix_type full
_refine_ls_number_parameters 296
_refine_ls_number_reflns 4281
_refine_ls_number_restraints 0
_refine_ls_restrained_S_all 1.038
_refine_ls_R_factor_all 0.0486
_refine_ls_R_factor_gt 0.0414
_refine_ls_shift/su_max 0.000
_refine_ls_shift/su_mean 0.000
_refine_ls_structure_factor_coef Fsqd
_refine_ls_weighting_details
;
 w=1/[\s^2^(Fo^2^)+(0.0459P)^2^+0.3114P]
 where P=(Fo^2^+2Fc^2^)/3
;
_refine_ls_weighting_scheme calc
_refine_ls_wR_factor_gt 0.1003
_refine_ls_wR_factor_ref 0.1062
_reflns_Friedel_coverage 0.000
_reflns_number_gt 3692
_reflns_number_total 4281
_reflns_threshold_expression 'I > 2\s(I)'
_cod_data_source_file c6dt04654a2.cif
_cod_data_source_block 1
_cod_depositor_comments 'Adding full bibliography for 7041669--7041670.cif.'
_cod_database_code 7041670
_shelx_space_group_comment
;
The symmetry employed for this shelxl refinement is uniquely defined
by the following loop, which should always be used as a source of
symmetry information in preference to the above space-group names.
They are only intended as comments.
;
_shelx_estimated_absorpt_t_min 0.979
_shelx_estimated_absorpt_t_max 0.988
_shelxl_version_number 2013-2

loop_
_space_group_symop_operation_xyz
'x, y, z'
'-x, -y, -z'

loop_
_atom_site_label
_atom_site_type_symbol
_atom_site_fract_x
_atom_site_fract_y
_atom_site_fract_z
_atom_site_U_iso_or_equiv
_atom_site_adp_type
_atom_site_occupancy
_atom_site_site_symmetry_order
_atom_site_calc_flag
Mg1 Mg 0.04834(5) 0.46783(5) 0.62251(3) 0.01374(11) Uani 1 1 d
N1 N -0.15174(13) 0.52648(11) 0.54571(9) 0.0147(2) Uani 1 1 d
N2 N -0.18746(13) 0.30413(11) 0.67569(9) 0.0147(2) Uani 1 1 d
N3 N 0.01028(13) 0.64864(12) 0.78988(9) 0.0159(2) Uani 1 1 d
C1 C 0.26442(16) 0.40323(15) 0.69307(11) 0.0174(2) Uani 1 1 d
H1A H 0.252(2) 0.315(2) 0.6344(15) 0.027(4) Uiso 1 1 d
H1B H 0.356(3) 0.483(2) 0.6784(17) 0.041(5) Uiso 1 1 d
C2 C 0.30646(17) 0.39300(17) 0.81070(12) 0.0234(3) Uani 1 1 d
H2 H 0.359(2) 0.495(2) 0.8795(15) 0.029(4) Uiso 1 1 d
C3 C 0.2813(2) 0.2651(2) 0.84375(15) 0.0324(3) Uani 1 1 d
H3A H 0.233(3) 0.158(2) 0.7804(19) 0.050(6) Uiso 1 1 d
H3B H 0.311(3) 0.275(2) 0.9283(18) 0.043(5) Uiso 1 1 d
C4 C -0.30490(15) 0.37903(14) 0.51175(11) 0.0159(2) Uani 1 1 d
H4A H -0.2789(19) 0.3045(17) 0.4469(13) 0.014(3) Uiso 1 1 d
H4B H -0.414(2) 0.3867(17) 0.4800(13) 0.018(4) Uiso 1 1 d
C5 C -0.35052(15) 0.30515(14) 0.61420(11) 0.0159(2) Uani 1 1 d
H5A H -0.4078(19) 0.3618(17) 0.6727(13) 0.015(3) Uiso 1 1 d
H5B H -0.437(2) 0.2005(17) 0.5827(13) 0.016(3) Uiso 1 1 d
C6 C -0.16054(16) 0.38200(14) 0.80795(11) 0.0174(2) Uani 1 1 d
H6A H -0.052(2) 0.3753(18) 0.8419(14) 0.021(4) Uiso 1 1 d
H6B H -0.261(2) 0.3310(17) 0.8455(13) 0.019(4) Uiso 1 1 d
C7 C -0.13864(16) 0.55293(14) 0.84173(11) 0.0174(2) Uani 1 1 d
H7A H -0.250(2) 0.5639(17) 0.8160(13) 0.017(4) Uiso 1 1 d
H7B H -0.118(2) 0.5931(18) 0.9290(14) 0.020(4) Uiso 1 1 d
C8 C -0.04861(17) 0.74836(14) 0.73470(11) 0.0181(2) Uani 1 1 d
H8A H 0.055(2) 0.8132(18) 0.7076(13) 0.019(4) Uiso 1 1 d
H8B H -0.090(2) 0.8206(18) 0.7939(14) 0.024(4) Uiso 1 1 d
C9 C -0.19473(16) 0.65154(14) 0.62689(11) 0.0165(2) Uani 1 1 d
H9A H -0.3108(19) 0.6118(16) 0.6577(12) 0.012(3) Uiso 1 1 d
H9B H -0.2104(19) 0.7239(17) 0.5860(13) 0.015(3) Uiso 1 1 d
C10 C -0.18228(16) 0.14499(14) 0.65102(11) 0.0171(2) Uani 1 1 d
H10 H -0.071(2) 0.1613(17) 0.6980(13) 0.019(4) Uiso 1 1 d
C11 C -0.33764(18) 0.03123(16) 0.69115(13) 0.0218(3) Uani 1 1 d
H11A H -0.360(2) 0.076(2) 0.7734(17) 0.036(5) Uiso 1 1 d
H11B H -0.313(2) -0.059(2) 0.6907(16) 0.035(5) Uiso 1 1 d
H11C H -0.447(2) -0.005(2) 0.6371(15) 0.031(4) Uiso 1 1 d
C12 C -0.17102(18) 0.07775(15) 0.51744(12) 0.0206(3) Uani 1 1 d
H12A H -0.274(2) 0.0662(18) 0.4670(14) 0.024(4) Uiso 1 1 d
H12B H -0.163(2) -0.0226(19) 0.5023(14) 0.020(4) Uiso 1 1 d
H12C H -0.066(2) 0.1435(19) 0.4918(14) 0.026(4) Uiso 1 1 d
C13 C 0.16709(17) 0.74198(15) 0.88602(11) 0.0194(2) Uani 1 1 d
H13 H 0.182(2) 0.6655(18) 0.9231(14) 0.021(4) Uiso 1 1 d
C14 C 0.1400(2) 0.87346(17) 0.98383(12) 0.0259(3) Uani 1 1 d
H14A H 0.139(2) 0.958(2) 0.9533(16) 0.033(5) Uiso 1 1 d
H14B H 0.237(2) 0.920(2) 1.0469(17) 0.036(5) Uiso 1 1 d
H14C H 0.032(2) 0.837(2) 1.0209(16) 0.033(5) Uiso 1 1 d
C15 C 0.33759(18) 0.80786(18) 0.83275(13) 0.0256(3) Uani 1 1 d
H15A H 0.358(2) 0.729(2) 0.7720(16) 0.032(4) Uiso 1 1 d
H15B H 0.437(2) 0.854(2) 0.8989(16) 0.034(5) Uiso 1 1 d
H15C H 0.338(2) 0.893(2) 0.7996(16) 0.033(5) Uiso 1 1 d

loop_
_atom_site_aniso_label
_atom_site_aniso_U_11
_atom_site_aniso_U_22
_atom_site_aniso_U_33
_atom_site_aniso_U_23
_atom_site_aniso_U_13
_atom_site_aniso_U_12
Mg1 0.01124(19) 0.0155(2) 0.0153(2) 0.00555(15) 0.00204(14) 0.00517(15)
N1 0.0121(4) 0.0153(5) 0.0170(5) 0.0046(4) 0.0024(4) 0.0057(4)
N2 0.0124(4) 0.0158(5) 0.0163(5) 0.0053(4) 0.0013(4) 0.0054(4)
N3 0.0138(5) 0.0162(5) 0.0168(5) 0.0054(4) 0.0014(4) 0.0041(4)
C1 0.0123(5) 0.0213(6) 0.0209(6) 0.0071(5) 0.0014(4) 0.0083(5)
C2 0.0189(6) 0.0328(7) 0.0220(6) 0.0086(5) 0.0027(5) 0.0136(5)
C3 0.0313(8) 0.0461(9) 0.0326(8) 0.0222(7) 0.0091(6) 0.0212(7)
C4 0.0127(5) 0.0182(6) 0.0170(5) 0.0055(4) 0.0011(4) 0.0059(4)
C5 0.0105(5) 0.0180(6) 0.0190(6) 0.0066(5) 0.0009(4) 0.0044(4)
C6 0.0159(6) 0.0195(6) 0.0164(5) 0.0072(5) 0.0023(4) 0.0047(5)
C7 0.0164(6) 0.0187(6) 0.0160(5) 0.0053(5) 0.0043(4) 0.0052(5)
C8 0.0195(6) 0.0162(6) 0.0195(6) 0.0056(5) 0.0036(5) 0.0074(5)
C9 0.0160(5) 0.0187(6) 0.0180(5) 0.0069(5) 0.0043(4) 0.0092(5)
C10 0.0141(5) 0.0155(5) 0.0224(6) 0.0074(5) 0.0012(4) 0.0050(4)
C11 0.0195(6) 0.0190(6) 0.0257(6) 0.0095(5) 0.0016(5) 0.0037(5)
C12 0.0192(6) 0.0183(6) 0.0247(6) 0.0056(5) 0.0037(5) 0.0081(5)
C13 0.0189(6) 0.0194(6) 0.0169(6) 0.0051(5) -0.0005(4) 0.0038(5)
C14 0.0281(7) 0.0229(7) 0.0201(6) 0.0016(5) 0.0013(5) 0.0056(6)
C15 0.0181(6) 0.0278(7) 0.0238(7) 0.0061(6) 0.0001(5) 0.0015(5)

loop_
_atom_type_symbol
_atom_type_description
_atom_type_scat_dispersion_real
_atom_type_scat_dispersion_imag
_atom_type_scat_source
C C 0.0033 0.0016 'International Tables Vol C Tables 4.2.6.8 and 6.1.1.4'
H H 0.0000 0.0000 'International Tables Vol C Tables 4.2.6.8 and 6.1.1.4'
N N 0.0061 0.0033 'International Tables Vol C Tables 4.2.6.8 and 6.1.1.4'
Mg Mg 0.0486 0.0363 'International Tables Vol C Tables 4.2.6.8 and 6.1.1.4'

loop_
_geom_angle_atom_site_label_1
_geom_angle_atom_site_label_2
_geom_angle_atom_site_label_3
_geom_angle
_geom_angle_site_symmetry_1
_geom_angle_site_symmetry_3
N1 Mg1 N1 82.94(4) . 2_566
N1 Mg1 N2 82.54(4) . .
N1 Mg1 N2 134.15(4) 2_566 .
N1 Mg1 C1 176.77(5) . .
N1 Mg1 C1 93.90(4) 2_566 .
N2 Mg1 C1 99.31(4) . .
N1 Mg1 N3 78.79(4) . .
N1 Mg1 N3 135.88(4) 2_566 .
N2 Mg1 N3 82.68(4) . .
C1 Mg1 N3 104.03(4) . .
N1 Mg1 C4 30.25(4) . .
N1 Mg1 C4 91.38(4) 2_566 .
N2 Mg1 C4 57.38(4) . .
C1 Mg1 C4 149.81(5) . .
N3 Mg1 C4 92.46(4) . .
N1 Mg1 C4 90.97(4) . 2_566
N1 Mg1 C4 29.92(4) 2_566 2_566
N2 Mg1 C4 163.95(4) . 2_566
C1 Mg1 C4 86.57(4) . 2_566
N3 Mg1 C4 110.53(4) . 2_566
C4 Mg1 C4 111.37(3) . 2_566
N1 Mg1 Mg1 41.54(3) . 2_566
N1 Mg1 Mg1 41.40(3) 2_566 2_566
N2 Mg1 Mg1 112.26(3) . 2_566
C1 Mg1 Mg1 135.29(4) . 2_566
N3 Mg1 Mg1 110.49(3) . 2_566
C4 Mg1 Mg1 55.97(3) . 2_566
C4 Mg1 Mg1 55.40(3) 2_566 2_566
C9 N1 C4 111.34(9) . .
C9 N1 Mg1 114.99(7) . .
C4 N1 Mg1 102.31(7) . .
C9 N1 Mg1 125.00(8) . 2_566
C4 N1 Mg1 103.09(7) . 2_566
Mg1 N1 Mg1 97.06(4) . 2_566
C6 N2 C5 112.48(9) . .
C6 N2 C10 110.00(9) . .
C5 N2 C10 113.29(9) . .
C6 N2 Mg1 99.94(7) . .
C5 N2 Mg1 107.63(7) . .
C10 N2 Mg1 112.75(7) . .
C8 N3 C7 110.73(9) . .
C8 N3 C13 112.22(10) . .
C7 N3 C13 109.53(9) . .
C8 N3 Mg1 102.81(7) . .
C7 N3 Mg1 103.76(7) . .
C13 N3 Mg1 117.34(7) . .
C2 C1 Mg1 130.63(9) . .
C2 C1 H1A 111.3(11) . .
Mg1 C1 H1A 101.1(11) . .
C2 C1 H1B 109.4(12) . .
Mg1 C1 H1B 94.1(12) . .
H1A C1 H1B 107.6(15) . .
C3 C2 C1 128.39(14) . .
C3 C2 H2 114.4(10) . .
C1 C2 H2 117.1(10) . .
C2 C3 H3A 119.9(12) . .
C2 C3 H3B 119.8(12) . .
H3A C3 H3B 120.3(16) . .
N1 C4 C5 114.27(10) . .
N1 C4 Mg1 47.44(5) . .
C5 C4 Mg1 82.06(6) . .
N1 C4 Mg1 46.99(5) . 2_566
C5 C4 Mg1 150.39(8) . 2_566
Mg1 C4 Mg1 68.63(3) . 2_566
N1 C4 H4A 108.8(9) . .
C5 C4 H4A 106.6(8) . .
Mg1 C4 H4A 87.0(8) . .
Mg1 C4 H4A 68.8(8) 2_566 .
N1 C4 H4B 113.4(9) . .
C5 C4 H4B 107.6(9) . .
Mg1 C4 H4B 160.5(9) . .
Mg1 C4 H4B 101.6(9) 2_566 .
H4A C4 H4B 105.6(12) . .
N2 C5 C4 110.87(9) . .
N2 C5 H5A 110.0(9) . .
C4 C5 H5A 110.1(9) . .
N2 C5 H5B 110.1(9) . .
C4 C5 H5B 110.2(9) . .
H5A C5 H5B 105.3(12) . .
N2 C6 C7 113.70(10) . .
N2 C6 H6A 107.6(9) . .
C7 C6 H6A 108.5(9) . .
N2 C6 H6B 111.0(9) . .
C7 C6 H6B 106.7(9) . .
H6A C6 H6B 109.2(12) . .
N3 C7 C6 113.69(10) . .
N3 C7 H7A 108.5(9) . .
C6 C7 H7A 110.9(9) . .
N3 C7 H7B 109.7(9) . .
C6 C7 H7B 107.0(9) . .
H7A C7 H7B 106.8(12) . .
N3 C8 C9 111.95(10) . .
N3 C8 H8A 107.2(9) . .
C9 C8 H8A 109.5(9) . .
N3 C8 H8B 112.2(9) . .
C9 C8 H8B 109.8(9) . .
H8A C8 H8B 106.0(13) . .
N1 C9 C8 111.80(9) . .
N1 C9 H9A 112.2(8) . .
C8 C9 H9A 109.0(8) . .
N1 C9 H9B 112.4(8) . .
C8 C9 H9B 107.2(9) . .
H9A C9 H9B 103.9(11) . .
N2 C10 C12 110.17(10) . .
N2 C10 C11 114.34(10) . .
C12 C10 C11 110.23(11) . .
N2 C10 H10 104.6(9) . .
C12 C10 H10 108.4(9) . .
C11 C10 H10 108.8(9) . .
C10 C11 H11A 112.6(11) . .
C10 C11 H11B 110.4(11) . .
H11A C11 H11B 106.8(15) . .
C10 C11 H11C 111.9(10) . .
H11A C11 H11C 108.2(14) . .
H11B C11 H11C 106.6(15) . .
C10 C12 H12A 111.8(9) . .
C10 C12 H12B 110.1(9) . .
H12A C12 H12B 108.1(13) . .
C10 C12 H12C 111.6(10) . .
H12A C12 H12C 107.8(13) . .
H12B C12 H12C 107.2(13) . .
N3 C13 C15 111.93(10) . .
N3 C13 C14 114.07(11) . .
C15 C13 C14 109.45(11) . .
N3 C13 H13 104.4(9) . .
C15 C13 H13 107.5(9) . .
C14 C13 H13 109.2(9) . .
C13 C14 H14A 112.0(10) . .
C13 C14 H14B 110.0(11) . .
H14A C14 H14B 104.9(15) . .
C13 C14 H14C 112.6(10) . .
H14A C14 H14C 109.8(14) . .
H14B C14 H14C 107.2(15) . .
C13 C15 H15A 111.3(11) . .
C13 C15 H15B 107.6(10) . .
H15A C15 H15B 108.9(15) . .
C13 C15 H15C 112.9(10) . .
H15A C15 H15C 109.6(14) . .
H15B C15 H15C 106.4(14) . .

loop_
_geom_bond_atom_site_label_1
_geom_bond_atom_site_label_2
_geom_bond_distance
_geom_bond_site_symmetry_2
Mg1 N1 2.1425(10) .
Mg1 N1 2.1482(11) 2_566
Mg1 N2 2.2347(11) .
Mg1 C1 2.2568(12) .
Mg1 N3 2.3273(11) .
Mg1 C4 2.8418(13) .
Mg1 C4 2.8613(13) 2_566
Mg1 Mg1 3.2152(8) 2_566
N1 C9 1.4599(15) .
N1 C4 1.4652(15) .
N1 Mg1 2.1482(11) 2_566
N2 C6 1.4839(15) .
N2 C5 1.4908(15) .
N2 C10 1.4940(15) .
N3 C8 1.4866(16) .
N3 C7 1.4919(15) .
N3 C13 1.5007(16) .
C1 C2 1.4402(18) .
C1 H1A 0.902(17) .
C1 H1B 0.92(2) .
C2 C3 1.341(2) .
C2 H2 1.020(17) .
C3 H3A 1.02(2) .
C3 H3B 0.98(2) .
C4 C5 1.5384(17) .
C4 Mg1 2.8613(13) 2_566
C4 H4A 0.968(15) .
C4 H4B 0.981(15) .
C5 H5A 0.978(15) .
C5 H5B 0.966(15) .
C6 C7 1.5259(17) .
C6 H6A 0.987(16) .
C6 H6B 0.973(16) .
C7 H7A 0.993(15) .
C7 H7B 0.967(16) .
C8 C9 1.5349(17) .
C8 H8A 0.975(16) .
C8 H8B 0.984(16) .
C9 H9A 0.997(14) .
C9 H9B 0.986(15) .
C10 C12 1.5242(18) .
C10 C11 1.5307(17) .
C10 H10 0.986(15) .
C11 H11A 0.981(18) .
C11 H11B 0.952(18) .
C11 H11C 0.970(18) .
C12 H12A 0.962(16) .
C12 H12B 0.959(16) .
C12 H12C 0.976(17) .
C13 C15 1.5256(18) .
C13 C14 1.5306(18) .
C13 H13 0.990(16) .
C14 H14A 0.976(18) .
C14 H14B 0.952(19) .
C14 H14C 0.980(18) .
C15 H15A 0.950(18) .
C15 H15B 0.985(19) .
C15 H15C 0.996(18) .

loop_
_geom_torsion_atom_site_label_1
_geom_torsion_atom_site_label_2
_geom_torsion_atom_site_label_3
_geom_torsion_atom_site_label_4
_geom_torsion
_geom_torsion_site_symmetry_1
_geom_torsion_site_symmetry_4
Mg1 C1 C2 C3 107.65(16) . .
C9 N1 C4 C5 -71.63(12) . .
Mg1 N1 C4 C5 51.71(10) . .
Mg1 N1 C4 C5 152.07(8) 2_566 .
C9 N1 C4 Mg1 -123.34(10) . .
Mg1 N1 C4 Mg1 100.37(6) 2_566 .
C9 N1 C4 Mg1 136.30(10) . 2_566
Mg1 N1 C4 Mg1 -100.37(6) . 2_566
C6 N2 C5 C4 124.54(10) . .
C10 N2 C5 C4 -109.93(11) . .
Mg1 N2 C5 C4 15.42(11) . .
N1 C4 C5 N2 -47.32(13) . .
Mg1 C4 C5 N2 -11.61(8) . .
Mg1 C4 C5 N2 -3.4(2) 2_566 .
C5 N2 C6 C7 -60.53(13) . .
C10 N2 C6 C7 172.17(9) . .
Mg1 N2 C6 C7 53.39(10) . .
C8 N3 C7 C6 133.24(11) . .
C13 N3 C7 C6 -102.48(11) . .
Mg1 N3 C7 C6 23.57(11) . .
N2 C6 C7 N3 -56.74(13) . .
C7 N3 C8 C9 -63.81(12) . .
C13 N3 C8 C9 173.46(9) . .
Mg1 N3 C8 C9 46.48(10) . .
C4 N1 C9 C8 133.98(10) . .
Mg1 N1 C9 C8 18.22(12) . .
Mg1 N1 C9 C8 -101.25(10) 2_566 .
N3 C8 C9 N1 -45.88(13) . .
C6 N2 C10 C12 -168.27(10) . .
C5 N2 C10 C12 64.88(12) . .
Mg1 N2 C10 C12 -57.68(11) . .
C6 N2 C10 C11 66.95(13) . .
C5 N2 C10 C11 -59.90(13) . .
Mg1 N2 C10 C11 177.54(8) . .
C8 N3 C13 C15 -71.86(13) . .
C7 N3 C13 C15 164.74(11) . .
Mg1 N3 C13 C15 46.87(13) . .
C8 N3 C13 C14 53.10(14) . .
C7 N3 C13 C14 -70.30(13) . .
Mg1 N3 C13 C14 171.83(9) . .
